data_7063225
loop_
_publ_author_name
'Zhang, Kuo'
'Pang, Jing-Jing'
'Lian, Xin'
'Song, Zi-Han'
'Yuan, Yue-Chao'
'Huang, Hongliang'
'Yao, Zhao-Quan'
'Xu, Jian'

_publ_section_title
;
 A pacs-type metal--organic framework with high adsorption capacity for
 inverse C2H6/C2H4 separation
;
_journal_issue 23
_journal_name_full 'New Journal of Chemistry'
_journal_page_first 10577
_journal_page_last 10583
_journal_paper_doi 10.1039/D4NJ00605D
_journal_volume 48
_journal_year 2024
_chemical_formula_moiety 'C66 H39 N6 O13 Zn3'
_chemical_formula_sum 'C66 H39 N6 O13 Zn3'
_chemical_formula_weight 1320.14
_chemical_name_common Zn-adc-tpt
_chemical_name_systematic Zn-adc-tpt
_space_group_crystal_system trigonal
_space_group_IT_number 163
_space_group_name_Hall '-P 3 2c'
_space_group_name_H-M_alt 'P -3 1 c'
_atom_sites_solution_hydrogens geom
_atom_sites_solution_primary dual
_audit_block_doi 10.5517/ccdc.csd.cc2j5l4g
_audit_creation_date 2024-01-20
_audit_creation_method
;
Olex2 1.5-alpha
(compiled 2023.11.24 svn.r209d9fb2 for OlexSys, GUI svn.r6869)
;
_audit_update_record
;
2024-01-29 deposited with the CCDC.	2024-05-20 downloaded from the CCDC.
;
_cell_angle_alpha 90
_cell_angle_beta 90
_cell_angle_gamma 120
_cell_formula_units_Z 2
_cell_length_a 16.7370(2)
_cell_length_b 16.7370(2)
_cell_length_c 15.8689(3)
_cell_measurement_reflns_used 3772
_cell_measurement_temperature 100.00(10)
_cell_measurement_theta_max 74.6100
_cell_measurement_theta_min 4.1050
_cell_volume 3849.75(10)
_computing_cell_refinement 'CrysAlisPro 1.171.40.84a (Rigaku OD, 2020)'
_computing_data_collection 'CrysAlisPro 1.171.40.84a (Rigaku OD, 2020)'
_computing_data_reduction 'CrysAlisPro 1.171.40.84a (Rigaku OD, 2020)'
_computing_molecular_graphics 'Olex2 1.5-alpha (Dolomanov et al., 2009)'
_computing_publication_material 'Olex2 1.5-alpha (Dolomanov et al., 2009)'
_computing_structure_refinement 'SHELXL 2018/3 (Sheldrick, 2015)'
_computing_structure_solution 'SHELXT 2018/2 (Sheldrick, 2018)'
_diffrn_ambient_environment N~2~
_diffrn_ambient_temperature 100.00(10)
_diffrn_detector 'Hybrid Pixel Array Detector'
_diffrn_detector_area_resol_mean 10.0000
_diffrn_measured_fraction_theta_full 0.999
_diffrn_measured_fraction_theta_max 0.980
_diffrn_measurement_details
;
List of Runs (angles in degrees, time in seconds):

  # Type    Start    End  Width  t~exp~   \w     \q     \k     \f   Frames
#--------------------------------------------------------------------------
  1  \w    -30.00  -5.00   0.50    6.43    --    0.00 -22.00  59.00   50
  2  \w     80.00 187.00   0.50   25.73    --  101.30  19.00 -45.00  214
  3  \w     12.00 103.00   0.50   25.73    --  101.30 -43.00  41.00  182
  4  \w    -31.00  13.00   0.50    6.43    --    0.00  82.00-180.00   88
  5  \w    -33.00  37.00   0.50    6.43    --    0.00  82.00  30.00  140
  6  \w    115.00 141.00   0.50   25.73    --  101.30  82.00  90.00   52
  7  \w    163.00 191.00   0.50   25.73    --  101.30  82.00  90.00   56
  8  \w    136.00 177.00   0.50   25.73    --  101.30  82.00 150.00   82
  9  \w     82.00 123.00   0.50   25.73    --  101.30  82.00 150.00   82
;
_diffrn_measurement_device 'four-circle diffractometer'
_diffrn_measurement_device_type 'XtaLAB AFC12 (RINC): Kappa single'
_diffrn_measurement_method '\w scans'
_diffrn_orient_matrix_type 'CrysAlisPro convention (1999,Acta A55,543-557)'
_diffrn_orient_matrix_UB_11 -0.0269374000
_diffrn_orient_matrix_UB_12 -0.0091718000
_diffrn_orient_matrix_UB_13 -0.0938358000
_diffrn_orient_matrix_UB_21 0.0509858000
_diffrn_orient_matrix_UB_22 -0.0537463000
_diffrn_orient_matrix_UB_23 -0.0161908000
_diffrn_orient_matrix_UB_31 -0.0892877000
_diffrn_orient_matrix_UB_32 -0.0911648000
_diffrn_orient_matrix_UB_33 0.0191951000
_diffrn_radiation_monochromator mirror
_diffrn_radiation_probe x-ray
_diffrn_radiation_type 'Cu K\a'
_diffrn_radiation_wavelength 1.54184
_diffrn_reflns_av_R_equivalents 0.0695
_diffrn_reflns_av_unetI/netI 0.0535
_diffrn_reflns_Laue_measured_fraction_full 0.999
_diffrn_reflns_Laue_measured_fraction_max 0.980
_diffrn_reflns_limit_h_max 20
_diffrn_reflns_limit_h_min -20
_diffrn_reflns_limit_k_max 19
_diffrn_reflns_limit_k_min -21
_diffrn_reflns_limit_l_max 18
_diffrn_reflns_limit_l_min -19
_diffrn_reflns_number 12862
_diffrn_reflns_point_group_measured_fraction_full 0.999
_diffrn_reflns_point_group_measured_fraction_max 0.980
_diffrn_reflns_theta_full 67.684
_diffrn_reflns_theta_max 75.855
_diffrn_reflns_theta_min 4.131
_diffrn_source 'Rotating-anode X-ray tube (dual wavelength)'
_diffrn_source_type 'Rigaku (Cu) X-ray DW Source'
_exptl_absorpt_coefficient_mu 1.549
_exptl_absorpt_correction_T_max 1.00000
_exptl_absorpt_correction_T_min 0.49791
_exptl_absorpt_correction_type multi-scan
_exptl_absorpt_process_details
;
CrysAlisPro 1.171.40.84a (Rigaku Oxford Diffraction, 2020)
Empirical absorption correction using spherical harmonics,
implemented in SCALE3 ABSPACK scaling algorithm.
;
_exptl_crystal_colour yellow
_exptl_crystal_density_diffrn 1.139
_exptl_crystal_description prism
_exptl_crystal_F_000 1342
_exptl_crystal_size_max 0.2
_exptl_crystal_size_mid 0.2
_exptl_crystal_size_min 0.2
_refine_diff_density_max 0.668
_refine_diff_density_min -0.519
_refine_diff_density_rms 0.077
_refine_ls_extinction_method none
_refine_ls_goodness_of_fit_ref 1.045
_refine_ls_hydrogen_treatment constr
_refine_ls_matrix_type full
_refine_ls_number_parameters 136
_refine_ls_number_reflns 2633
_refine_ls_number_restraints 0
_refine_ls_restrained_S_all 1.045
_refine_ls_R_factor_all 0.0590
_refine_ls_R_factor_gt 0.0524
_refine_ls_shift/su_max 0.001
_refine_ls_shift/su_mean 0.000
_refine_ls_structure_factor_coef Fsqd
_refine_ls_weighting_details 'w=1/[\s^2^(Fo^2^)+(0.0815P)^2^+2.6535P] where P=(Fo^2^+2Fc^2^)/3'
_refine_ls_weighting_scheme calc
_refine_ls_wR_factor_gt 0.1373
_refine_ls_wR_factor_ref 0.1410
_reflns_Friedel_coverage 0.000
_reflns_number_gt 2271
_reflns_number_total 2633
_reflns_threshold_expression 'I > 2\s(I)'
_cod_data_source_file d4nj00605d2.cif
_cod_data_source_block TPT-EN
_cod_depositor_comments 'Adding full bibliography for 7063225--7063226.cif.'
_cod_original_cell_volume 3849.75(12)
_cod_database_code 7063225
_shelx_shelxl_version_number 2018/3
_chemical_oxdiff_formula 'C H O N Zn'
_chemical_oxdiff_usercomment 'C H O N Zn'
_shelx_space_group_comment
;
The symmetry employed for this shelxl refinement is uniquely defined
by the following loop, which should always be used as a source of
symmetry information in preference to the above space-group names.
They are only intended as comments.
;
_olex2_refinement_description
;
1. Fixed Uiso
 At 1.2 times of:
  All C(H) groups, All N(H) groups
2.a Aromatic/amide H refined with riding coordinates:
 N6(H6), C10(H10), C12(H12), C2(H2), C11(H11), C9(H9), C3(H3)
;
_smtbx_masks_void_probe_radius 1.2
_smtbx_masks_void_truncation_radius 1.2
_olex2_submission_special_instructions 'No special instructions were received'
_oxdiff_exptl_absorpt_empirical_details
;
Empirical correction (ABSPACK) includes:
- Absorption correction using spherical harmonics
- Frame scaling
;
_oxdiff_exptl_absorpt_empirical_full_max 2.361
_oxdiff_exptl_absorpt_empirical_full_min 0.569

loop_
_space_group_symop_operation_xyz
'x, y, z'
'-y, x-y, z'
'-x+y, -x, z'
'-y, -x, -z+1/2'
'-x+y, y, -z+1/2'
'x, x-y, -z+1/2'
'-x, -y, -z'
'y, -x+y, -z'
'x-y, x, -z'
'y, x, z-1/2'
'x-y, -y, z-1/2'
'-x, -x+y, z-1/2'

loop_
_atom_site_label
_atom_site_type_symbol
_atom_site_fract_x
_atom_site_fract_y
_atom_site_fract_z
_atom_site_U_iso_or_equiv
_atom_site_adp_type
_atom_site_occupancy
_atom_site_site_symmetry_order
_atom_site_calc_flag
_atom_site_refinement_flags_posn
_atom_site_refinement_flags_adp
_atom_site_refinement_flags_occupancy
_atom_site_disorder_assembly
_atom_site_disorder_group
Zn16 Zn 0.26447(2) 0.73553(2) 0.250000 0.01950(18) Uani 1 2 d S T P . .
O7 O 0.18283(13) 0.66124(12) 0.35734(11) 0.0252(4) Uani 1 1 d . . . . .
O18 O 0.15755(12) 0.51865(12) 0.33151(12) 0.0258(4) Uani 1 1 d . . . . .
O20 O 0.333333 0.666667 0.250000 0.0442(15) Uani 1 6 d S T P . .
N15 N 0.19120(10) 0.80880(10) 0.250000 0.0243(7) Uani 1 2 d S T P . .
C4 C 0.14273(17) 0.57601(18) 0.36921(16) 0.0223(5) Uani 1 1 d . . . . .
C22 C 0.06835(18) 0.53706(17) 0.43643(16) 0.0232(5) Uani 1 1 d . . . . .
C24 C 0.09103(18) 0.51960(18) 0.51684(17) 0.0242(5) Uani 1 1 d . . . . .
C13 C -0.02128(18) 0.51856(18) 0.41899(17) 0.0257(6) Uani 1 1 d . . . . .
N6 N -0.04706(12) 0.9059(2) 0.250000 0.0580(14) Uani 1 2 d S T P . .
H6 H -0.077421 0.845159 0.250000 0.070 Uiso 1 2 calc R U P . .
C10 C 0.1826(2) 0.5394(2) 0.53757(19) 0.0330(7) Uani 1 1 d . . . . .
H10 H 0.229185 0.563631 0.495507 0.040 Uiso 1 1 calc R U . . .
C12 C 0.0470(2) 0.4653(2) 0.66224(19) 0.0347(7) Uani 1 1 d . . . . .
H12 H 0.001570 0.439543 0.705299 0.042 Uiso 1 1 calc R U . . .
C2 C 0.2035(2) 0.5242(3) 0.6160(2) 0.0446(8) Uani 1 1 d . . . . .
H2 H 0.264978 0.539246 0.628733 0.054 Uiso 1 1 calc R U . . .
C11 C 0.1346(2) 0.4858(3) 0.6795(2) 0.0474(9) Uani 1 1 d . . . . .
H11 H 0.149903 0.474588 0.734202 0.057 Uiso 1 1 calc R U . . .
C19 C 0.09584(14) 0.90416(14) 0.250000 0.0464(13) Uani 1 2 d S T P . .
C9 C 0.2345(2) 0.8992(2) 0.2586(3) 0.0448(9) Uani 1 1 d . . . . .
H9 H 0.299561 0.931053 0.266191 0.054 Uiso 1 1 calc R U . . .
C3 C 0.1897(2) 0.9500(2) 0.2572(3) 0.0557(11) Uani 1 1 d . . . . .
H3 H 0.223687 1.015363 0.261145 0.067 Uiso 1 1 calc R U . . .
C17 C 0.04459(16) 0.95541(16) 0.250000 0.0537(15) Uani 1 2 d S T P . .

loop_
_atom_site_aniso_label
_atom_site_aniso_U_11
_atom_site_aniso_U_22
_atom_site_aniso_U_33
_atom_site_aniso_U_23
_atom_site_aniso_U_13
_atom_site_aniso_U_12
Zn16 0.0178(2) 0.0178(2) 0.0245(3) -0.00070(15) -0.00070(15) 0.01013(19)
O7 0.0274(9) 0.0211(9) 0.0250(9) 0.0028(7) 0.0099(7) 0.0107(8)
O18 0.0230(9) 0.0224(9) 0.0311(10) 0.0005(7) 0.0089(8) 0.0107(7)
O20 0.0166(14) 0.0166(14) 0.099(5) 0.000 0.000 0.0083(7)
N15 0.0197(11) 0.0197(11) 0.0355(18) 0.0004(11) 0.0004(11) 0.0114(12)
C4 0.0215(12) 0.0243(12) 0.0206(12) 0.0014(10) 0.0033(10) 0.0112(10)
C22 0.0257(13) 0.0223(12) 0.0226(13) 0.0011(10) 0.0047(10) 0.0127(10)
C24 0.0237(12) 0.0246(13) 0.0248(13) 0.0027(10) 0.0051(10) 0.0124(11)
C13 0.0257(13) 0.0246(12) 0.0269(13) 0.0016(10) 0.0037(10) 0.0127(11)
N6 0.0176(13) 0.0176(17) 0.139(5) 0.000 0.0010(19) 0.0088(9)
C10 0.0247(14) 0.0409(16) 0.0340(16) 0.0091(12) 0.0070(11) 0.0167(13)
C12 0.0309(15) 0.0461(18) 0.0263(14) 0.0099(13) 0.0045(12) 0.0188(14)
C2 0.0246(15) 0.063(2) 0.0441(19) 0.0142(16) 0.0039(13) 0.0200(15)
C11 0.0401(18) 0.068(2) 0.0315(17) 0.0121(16) 0.0009(14) 0.0247(17)
C19 0.0185(14) 0.0185(14) 0.103(4) 0.0029(19) 0.0029(19) 0.0097(16)
C9 0.0226(14) 0.0250(15) 0.088(3) 0.0033(16) -0.0001(16) 0.0127(13)
C3 0.0250(16) 0.0202(15) 0.121(4) 0.0021(18) 0.0016(19) 0.0110(13)
C17 0.0207(15) 0.0207(15) 0.116(5) 0.001(2) 0.001(2) 0.0076(17)

loop_
_atom_type_symbol
_atom_type_description
_atom_type_scat_dispersion_real
_atom_type_scat_dispersion_imag
_atom_type_scat_source
C C 0.0181 0.0091 'International Tables Vol C Tables 4.2.6.8 and 6.1.1.4'
H H 0.0000 0.0000 'International Tables Vol C Tables 4.2.6.8 and 6.1.1.4'
N N 0.0311 0.0180 'International Tables Vol C Tables 4.2.6.8 and 6.1.1.4'
O O 0.0492 0.0322 'International Tables Vol C Tables 4.2.6.8 and 6.1.1.4'
Zn Zn -1.5491 0.6778 'International Tables Vol C Tables 4.2.6.8 and 6.1.1.4'

loop_
_geom_angle_atom_site_label_1
_geom_angle_atom_site_label_2
_geom_angle_atom_site_label_3
_geom_angle
_geom_angle_site_symmetry_1
_geom_angle_site_symmetry_3
_geom_angle_publ_flag
O7 Zn16 O7 174.31(10) . 4_665 ?
O18 Zn16 O7 90.04(7) 3_565 . ?
O18 Zn16 O7 89.56(7) 3_565 4_665 ?
O18 Zn16 O7 90.04(7) 6_565 4_665 ?
O18 Zn16 O7 89.56(7) 6_565 . ?
O18 Zn16 O18 172.02(10) 6_565 3_565 ?
O20 Zn16 O7 92.84(5) . . ?
O20 Zn16 O7 92.84(5) . 4_665 ?
O20 Zn16 O18 93.99(5) . 3_565 ?
O20 Zn16 O18 93.99(5) . 6_565 ?
O20 Zn16 N15 180.0 . . ?
N15 Zn16 O7 87.16(5) . . ?
N15 Zn16 O7 87.16(5) . 4_665 ?
N15 Zn16 O18 86.01(5) . 3_565 ?
N15 Zn16 O18 86.01(5) . 6_565 ?
C4 O7 Zn16 127.08(16) . . ?
C4 O18 Zn16 134.55(17) . 2_665 ?
Zn16 O20 Zn16 120.0 . 2_665 ?
Zn16 O20 Zn16 120.0 2_665 3_565 ?
Zn16 O20 Zn16 120.0 . 3_565 ?
C9 N15 Zn16 121.16(17) . . ?
C9 N15 Zn16 121.16(17) 4_665 . ?
C9 N15 C9 117.7(3) . 4_665 ?
O7 C4 O18 127.0(2) . . ?
O7 C4 C22 117.0(2) . . ?
O18 C4 C22 116.1(2) . . ?
C24 C22 C4 118.7(2) . . ?
C13 C22 C4 121.0(2) . . ?
C13 C22 C24 120.4(2) . . ?
C22 C24 C13 119.5(2) . 7_566 ?
C22 C24 C10 122.0(2) . . ?
C10 C24 C13 118.5(2) . 7_566 ?
C22 C13 C24 120.1(3) . 7_566 ?
C22 C13 C12 121.9(3) . 7_566 ?
C12 C13 C24 118.0(3) 7_566 7_566 ?
C17 N6 H6 122.7 . . ?
C17 N6 H6 122.7 3_465 . ?
C17 N6 C17 114.6(4) . 3_465 ?
C24 C10 H10 119.5 . . ?
C2 C10 C24 121.1(3) . . ?
C2 C10 H10 119.5 . . ?
C13 C12 H12 119.2 7_566 . ?
C11 C12 C13 121.6(3) . 7_566 ?
C11 C12 H12 119.2 . . ?
C10 C2 H2 119.7 . . ?
C10 C2 C11 120.6(3) . . ?
C11 C2 H2 119.7 . . ?
C12 C11 C2 120.1(3) . . ?
C12 C11 H11 119.9 . . ?
C2 C11 H11 119.9 . . ?
C3 C19 C3 118.6(4) . 4_665 ?
C3 C19 C17 120.7(2) 4_665 . ?
C3 C19 C17 120.7(2) . . ?
N15 C9 H9 118.5 . . ?
N15 C9 C3 123.1(3) . . ?
C3 C9 H9 118.5 . . ?
C19 C3 C9 118.7(3) . . ?
C19 C3 H3 120.6 . . ?
C9 C3 H3 120.6 . . ?
N6 C17 N6 125.4(4) . 2_675 ?
N6 C17 C19 117.3(2) 2_675 . ?
N6 C17 C19 117.3(2) . . ?

loop_
_geom_bond_atom_site_label_1
_geom_bond_atom_site_label_2
_geom_bond_distance
_geom_bond_site_symmetry_2
_geom_bond_publ_flag
Zn16 O7 2.1484(17) 4_665 ?
Zn16 O7 2.1484(17) . ?
Zn16 O18 2.1441(18) 6_565 ?
Zn16 O18 2.1441(18) 3_565 ?
Zn16 O20 1.9963(4) . ?
Zn16 N15 2.124(3) . ?
O7 C4 1.250(3) . ?
O18 C4 1.257(3) . ?
N15 C9 1.318(3) . ?
N15 C9 1.318(3) 4_665 ?
C4 C22 1.517(3) . ?
C22 C24 1.403(4) . ?
C22 C13 1.399(4) . ?
C24 C13 1.436(4) 7_566 ?
C24 C10 1.434(4) . ?
C13 C12 1.427(4) 7_566 ?
N6 H6 0.8800 . ?
N6 C17 1.330(3) . ?
N6 C17 1.330(3) 3_465 ?
C10 H10 0.9500 . ?
C10 C2 1.351(5) . ?
C12 H12 0.9500 . ?
C12 C11 1.357(5) . ?
C2 H2 0.9500 . ?
C2 C11 1.421(5) . ?
C11 H11 0.9500 . ?
C19 C3 1.366(4) 4_665 ?
C19 C3 1.366(4) . ?
C19 C17 1.486(6) . ?
C9 H9 0.9500 . ?
C9 C3 1.387(4) . ?
C3 H3 0.9500 . ?

loop_
_geom_torsion_atom_site_label_1
_geom_torsion_atom_site_label_2
_geom_torsion_atom_site_label_3
_geom_torsion_atom_site_label_4
_geom_torsion
_geom_torsion_site_symmetry_1
_geom_torsion_site_symmetry_2
_geom_torsion_site_symmetry_3
_geom_torsion_site_symmetry_4
_geom_torsion_publ_flag
Zn16 O7 C4 O18 17.0(4) . . . . ?
Zn16 O7 C4 C22 -163.20(17) . . . . ?
Zn16 O18 C4 O7 13.0(4) 2_665 . . . ?
Zn16 O18 C4 C22 -166.75(17) 2_665 . . . ?
Zn16 N15 C9 C3 178.6(3) . . . . ?
O7 C4 C22 C24 -98.1(3) . . . . ?
O7 C4 C22 C13 82.0(3) . . . . ?
O18 C4 C22 C24 81.7(3) . . . . ?
O18 C4 C22 C13 -98.2(3) . . . . ?
N15 C9 C3 C19 2.8(6) . . . . ?
C4 C22 C24 C13 -179.1(2) . . . 7_566 ?
C4 C22 C24 C10 1.4(4) . . . . ?
C4 C22 C13 C24 179.1(2) . . . 7_566 ?
C4 C22 C13 C12 0.4(4) . . . 7_566 ?
C22 C24 C10 C2 178.4(3) . . . . ?
C24 C22 C13 C24 -0.8(4) . . . 7_566 ?
C24 C22 C13 C12 -179.4(3) . . . 7_566 ?
C24 C10 C2 C11 1.6(6) . . . . ?
C13 C22 C24 C13 0.8(4) . . . 7_566 ?
C13 C22 C24 C10 -178.7(3) . . . . ?
C13 C24 C10 C2 -1.1(5) 7_566 . . . ?
C13 C12 C11 C2 -0.2(6) 7_566 . . . ?
C10 C2 C11 C12 -0.9(6) . . . . ?
C9 N15 C9 C3 -1.4(3) 4_665 . . . ?
C3 C19 C3 C9 -1.3(3) 4_665 . . . ?
C3 C19 C17 N6 -174.4(2) . . . . ?
C3 C19 C17 N6 5.6(2) . . . 2_675 ?
C3 C19 C17 N6 5.6(2) 4_665 . . . ?
C3 C19 C17 N6 -174.4(2) 4_665 . . 2_675 ?
C17 N6 C17 N6 0.0 3_465 . . 2_675 ?
C17 N6 C17 C19 180.0 3_465 . . . ?
C17 C19 C3 C9 178.7(3) . . . . ?

loop_
_smtbx_masks_void_nr
_smtbx_masks_void_average_x
_smtbx_masks_void_average_y
_smtbx_masks_void_average_z
_smtbx_masks_void_volume
_smtbx_masks_void_count_electrons
_smtbx_masks_void_content
1 0.000 0.000 -0.066 1539.2 403.5 ?
2 0.333 0.667 0.750 13.4 0.0 ?
3 0.667 0.333 0.250 13.4 0.0 ?
